data_7239013
loop_
_publ_author_name
'Wang, Hui'
'Gurau, Gabriela'
'Kelley, Steven P.'
'Myerson, Allan S.'
'Rogers, Robin D.'

_publ_section_title
;
 Hydrophobic vs. hydrophilic ionic liquid separations strategies in
 support of continuous pharmaceutical manufacturing
;
_journal_issue 25
_journal_name_full 'RSC Advances'
_journal_page_first 10019
_journal_paper_doi 10.1039/c3ra41082j
_journal_volume 3
_journal_year 2013
_chemical_formula_sum 'C13 H28 N2 O3'
_chemical_formula_weight 260.37
_space_group_IT_number 14
_space_group_name_Hall '-P 2ybc'
_space_group_name_H-M_alt 'P 1 21/c 1'
_symmetry_cell_setting monoclinic
_symmetry_space_group_name_H-M 'P 1 21/c 1'
_atom_sites_solution_hydrogens geom
_atom_sites_solution_primary direct
_atom_sites_solution_secondary difmap
_audit_creation_method SHELXL-97
_cell_angle_alpha 90.00
_cell_angle_beta 110.413(6)
_cell_angle_gamma 90.00
_cell_formula_units_Z 4
_cell_length_a 12.2603(10)
_cell_length_b 12.7294(11)
_cell_length_c 10.9082(9)
_cell_measurement_reflns_used 2055
_cell_measurement_temperature 173(2)
_cell_measurement_theta_max 21.11
_cell_measurement_theta_min 2.56
_cell_volume 1595.5(2)
_computing_cell_refinement 'Bruker SAINT'
_computing_data_collection 'Bruker APEX2'
_computing_data_reduction 'Bruker SAINT'
_computing_molecular_graphics 'Bruker SHELXTL'
_computing_publication_material 'Bruker SHELXTL'
_computing_structure_refinement 'SHELXL-97 (Sheldrick, 2008)'
_computing_structure_solution 'SHELXS-97 (Sheldrick, 2008)'
_diffrn_ambient_temperature 173(2)
_diffrn_measured_fraction_theta_full 0.987
_diffrn_measured_fraction_theta_max 0.987
_diffrn_measurement_device_type 'Bruker APEX-II CCD'
_diffrn_measurement_method '\f and \w scans'
_diffrn_radiation_monochromator graphite
_diffrn_radiation_source 'fine-focus sealed tube'
_diffrn_radiation_type MoK\a
_diffrn_radiation_wavelength 0.71073
_diffrn_reflns_av_R_equivalents 0.1059
_diffrn_reflns_av_sigmaI/netI 0.0675
_diffrn_reflns_limit_h_max 14
_diffrn_reflns_limit_h_min -15
_diffrn_reflns_limit_k_max 16
_diffrn_reflns_limit_k_min -15
_diffrn_reflns_limit_l_max 13
_diffrn_reflns_limit_l_min -13
_diffrn_reflns_number 18524
_diffrn_reflns_theta_full 26.58
_diffrn_reflns_theta_max 26.58
_diffrn_reflns_theta_min 3.20
_exptl_absorpt_coefficient_mu 0.076
_exptl_absorpt_correction_T_max 0.7454
_exptl_absorpt_correction_T_min 0.3715
_exptl_absorpt_correction_type multi-scan
_exptl_absorpt_process_details 'Bruker AXScale'
_exptl_crystal_colour colorless
_exptl_crystal_density_diffrn 1.084
_exptl_crystal_density_meas ?
_exptl_crystal_density_method none
_exptl_crystal_description plate
_exptl_crystal_F_000 576
_exptl_crystal_size_max 0.28
_exptl_crystal_size_mid 0.17
_exptl_crystal_size_min 0.03
_refine_diff_density_max 0.284
_refine_diff_density_min -0.294
_refine_diff_density_rms 0.046
_refine_ls_extinction_method none
_refine_ls_goodness_of_fit_ref 1.027
_refine_ls_hydrogen_treatment mixed
_refine_ls_matrix_type fullcycle
_refine_ls_number_parameters 219
_refine_ls_number_reflns 3288
_refine_ls_number_restraints 0
_refine_ls_restrained_S_all 1.027
_refine_ls_R_factor_all 0.1278
_refine_ls_R_factor_gt 0.0675
_refine_ls_shift/su_max 0.002
_refine_ls_shift/su_mean 0.000
_refine_ls_structure_factor_coef Fsqd
_refine_ls_weighting_details 'calc w=1/[\s^2^(Fo^2^)+(0.0756P)^2^+0.7937P] where P=(Fo^2^+2Fc^2^)/3'
_refine_ls_weighting_scheme calc
_refine_ls_wR_factor_gt 0.1561
_refine_ls_wR_factor_ref 0.1907
_reflns_number_gt 1897
_reflns_number_total 3288
_reflns_threshold_expression >2sigma(I)
_cod_data_source_file c3ra41082j.txt
_cod_data_source_block C2-Promoter
_cod_depositor_comments
;
The following automatic conversions were performed:

data item '_symmetry_cell_setting' value 'Monoclinic' was changed to
'monoclinic' in accordance with the
/home/saulius/struct/COD-crude-data/automatic-downloads/DataCite-retrospective/RSC/depositions/lib/dictionaries/cif_core.dic
dictionary named 'cif_core.dic' version 2.4.2 last updated on
2011-04-26.

data item '_exptl_crystal_density_meas' value 'not measured' was
changed to '?' -- the value is perceived as not measured.

Automatic conversion script
Id: cif_fix_values 6909 2019-04-08 15:41:33Z antanas 
;
_cod_original_sg_symbol_H-M P2(1)/c
_cod_database_code 7239013

loop_
_symmetry_equiv_pos_as_xyz
'x, y, z'
'-x, y+1/2, -z+1/2'
'-x, -y, -z'
'x, -y-1/2, z-1/2'

loop_
_atom_site_label
_atom_site_type_symbol
_atom_site_fract_x
_atom_site_fract_y
_atom_site_fract_z
_atom_site_U_iso_or_equiv
_atom_site_adp_type
_atom_site_occupancy
_atom_site_symmetry_multiplicity
_atom_site_calc_flag
_atom_site_refinement_flags
_atom_site_disorder_assembly
_atom_site_disorder_group
O1 O 0.36444(17) 0.52380(14) 0.93964(17) 0.0466(5) Uani 1 1 d . . .
O2 O 0.60942(19) 0.13956(15) 1.10526(18) 0.0551(6) Uani 1 1 d . . .
O3 O 0.56286(18) 0.19678(13) 0.90330(17) 0.0462(5) Uani 1 1 d . . .
N1 N 0.3776(2) 0.58845(18) 1.1364(2) 0.0477(6) Uani 1 1 d . . .
H1A H 0.404(3) 0.653(3) 1.117(3) 0.057 Uiso 1 1 d . . .
H1B H 0.367(3) 0.581(2) 1.216(3) 0.057 Uiso 1 1 d . . .
N4 N 0.5042(2) 0.32161(17) 1.1314(2) 0.0359(5) Uani 1 1 d . . .
H4A H 0.545(3) 0.377(2) 1.108(3) 0.054 Uiso 1 1 d . . .
H4B H 0.539(2) 0.256(2) 1.117(3) 0.054 Uiso 1 1 d . . .
H4C H 0.516(3) 0.325(2) 1.221(3) 0.054 Uiso 1 1 d . . .
C1 C 0.3531(2) 0.51274(19) 1.0476(2) 0.0375(6) Uani 1 1 d . . .
C2 C 0.3066(2) 0.40766(19) 1.0784(2) 0.0377(6) Uani 1 1 d . . .
C3 C 0.3793(2) 0.31923(19) 1.0499(2) 0.0392(6) Uani 1 1 d . . .
H3A H 0.3464 0.2510 1.0632 0.047 Uiso 1 1 calc R . .
H3B H 0.3720 0.3233 0.9567 0.047 Uiso 1 1 calc R . .
C5 C 0.1822(3) 0.3954(2) 0.9813(3) 0.0530(8) Uani 1 1 d . . .
H5A H 0.1825 0.4001 0.8918 0.080 Uiso 1 1 calc R . .
H5C H 0.1331 0.4513 0.9959 0.080 Uiso 1 1 calc R . .
H5B H 0.1512 0.3269 0.9942 0.080 Uiso 1 1 calc R . .
C6 C 0.3064(3) 0.4004(2) 1.2188(3) 0.0448(7) Uani 1 1 d . . .
H6A H 0.3853 0.4124 1.2807 0.067 Uiso 1 1 calc R . .
H6B H 0.2799 0.3304 1.2334 0.067 Uiso 1 1 calc R . .
H6C H 0.2538 0.4537 1.2318 0.067 Uiso 1 1 calc R . .
C7 C 0.6260(3) 0.1437(2) 0.9987(3) 0.0420(7) Uani 1 1 d . B .
C8 C 0.7290(3) 0.0844(3) 0.9866(4) 0.0716(11) Uani 1 1 d . . .
H8A H 0.7274 0.1290 0.9105 0.086 Uiso 0.41 1 calc PR A 1
H8B H 0.7579 0.0493 1.0740 0.086 Uiso 0.59 1 d PR A 2
C9A C 0.8397(8) 0.1258(6) 1.0630(10) 0.070(2) Uani 0.41 1 d P B 1
H9AA H 0.8917 0.1155 1.0120 0.085 Uiso 0.41 1 calc PR B 1
H9AB H 0.8704 0.0809 1.1418 0.085 Uiso 0.41 1 calc PR B 1
C10A C 0.8539(7) 0.2357(7) 1.1085(8) 0.063(2) Uani 0.41 1 d P B 1
H10A H 0.8430 0.2826 1.0327 0.076 Uiso 0.41 1 calc PR B 1
H10B H 0.7927 0.2527 1.1452 0.076 Uiso 0.41 1 calc PR B 1
C11A C 0.9669(9) 0.2561(9) 1.2067(9) 0.089(3) Uani 0.41 1 d P B 1
H11A H 1.0281 0.2265 1.1770 0.107 Uiso 0.41 1 calc PR B 1
H11B H 0.9719 0.2201 1.2890 0.107 Uiso 0.41 1 calc PR B 1
C12A C 0.9898(8) 0.3775(7) 1.2343(8) 0.073(3) Uani 0.41 1 d P B 1
H12A H 1.0618 0.3874 1.3093 0.109 Uiso 0.41 1 calc PR B 1
H12B H 0.9245 0.4087 1.2535 0.109 Uiso 0.41 1 calc PR B 1
H12C H 0.9973 0.4116 1.1571 0.109 Uiso 0.41 1 calc PR B 1
C9B C 0.8223(5) 0.1512(5) 0.9943(9) 0.090(2) Uani 0.59 1 d P B 2
H9BA H 0.8001 0.1871 0.9086 0.108 Uiso 0.59 1 calc PR B 2
H9BB H 0.8883 0.1045 0.9993 0.108 Uiso 0.59 1 calc PR B 2
C10B C 0.8711(6) 0.2337(7) 1.0936(13) 0.170(6) Uani 0.59 1 d P B 2
H10C H 0.8078 0.2864 1.0697 0.204 Uiso 0.59 1 calc PR B 2
H10D H 0.8676 0.2000 1.1739 0.204 Uiso 0.59 1 calc PR B 2
C11B C 0.9605(6) 0.2905(6) 1.1381(10) 0.106(3) Uani 0.59 1 d P B 2
H11C H 0.9624 0.3327 1.0627 0.127 Uiso 0.59 1 calc PR B 2
H11D H 1.0270 0.2412 1.1584 0.127 Uiso 0.59 1 calc PR B 2
C12B C 0.9912(7) 0.3625(8) 1.2464(10) 0.137(4) Uani 0.59 1 d P B 2
H12D H 1.0516 0.4106 1.2406 0.206 Uiso 0.59 1 calc PR B 2
H12E H 1.0207 0.3231 1.3286 0.206 Uiso 0.59 1 calc PR B 2
H12F H 0.9223 0.4027 1.2437 0.206 Uiso 0.59 1 calc PR B 2
C13 C 0.6960(3) -0.0078(2) 0.9025(4) 0.0723(10) Uani 1 1 d . B .
H13A H 0.6446 0.0162 0.8151 0.087 Uiso 1 1 calc R . .
H13B H 0.6484 -0.0534 0.9377 0.087 Uiso 1 1 calc R . .
C14 C 0.7885(3) -0.0745(2) 0.8833(3) 0.0604(9) Uani 1 1 d . . .
H14A H 0.7531 -0.1246 0.8123 0.091 Uiso 1 1 calc R B .
H14B H 0.8294 -0.1129 0.9642 0.091 Uiso 1 1 calc R . .
H14C H 0.8439 -0.0299 0.8607 0.091 Uiso 1 1 calc R . .

loop_
_atom_site_aniso_label
_atom_site_aniso_U_11
_atom_site_aniso_U_22
_atom_site_aniso_U_33
_atom_site_aniso_U_23
_atom_site_aniso_U_13
_atom_site_aniso_U_12
O1 0.0643(14) 0.0422(10) 0.0384(10) -0.0028(8) 0.0242(10) -0.0101(9)
O2 0.0828(16) 0.0499(12) 0.0386(11) 0.0083(9) 0.0286(11) 0.0224(11)
O3 0.0681(14) 0.0369(10) 0.0347(10) -0.0009(8) 0.0192(10) -0.0047(9)
N1 0.0743(19) 0.0346(12) 0.0398(13) -0.0056(10) 0.0269(13) -0.0122(12)
N4 0.0507(15) 0.0290(11) 0.0332(12) -0.0020(9) 0.0211(11) -0.0020(10)
C1 0.0438(16) 0.0348(13) 0.0356(14) 0.0001(11) 0.0161(12) 0.0013(12)
C2 0.0444(17) 0.0342(13) 0.0371(14) -0.0011(10) 0.0176(12) -0.0055(12)
C3 0.0466(18) 0.0340(13) 0.0372(14) -0.0052(10) 0.0150(13) -0.0075(12)
C5 0.0476(19) 0.0521(17) 0.0573(18) 0.0015(14) 0.0157(15) -0.0099(14)
C6 0.0571(19) 0.0358(14) 0.0502(16) 0.0021(12) 0.0297(15) -0.0010(13)
C7 0.0516(18) 0.0355(14) 0.0413(16) -0.0093(12) 0.0192(14) -0.0005(12)
C8 0.057(2) 0.079(2) 0.080(2) -0.0405(19) 0.0246(19) 0.0041(18)
C9A 0.058(6) 0.043(4) 0.103(7) -0.012(4) 0.018(5) 0.009(4)
C10A 0.047(5) 0.075(5) 0.065(5) -0.025(4) 0.016(4) -0.010(4)
C11A 0.091(8) 0.113(8) 0.076(6) 0.047(6) 0.044(6) 0.050(6)
C12A 0.058(6) 0.080(6) 0.065(5) -0.018(4) 0.003(4) -0.038(5)
C9B 0.049(4) 0.056(4) 0.173(7) -0.028(4) 0.048(4) -0.001(3)
C10B 0.040(4) 0.112(6) 0.343(15) -0.144(9) 0.048(6) 0.003(4)
C11B 0.067(5) 0.084(5) 0.185(9) -0.046(5) 0.066(5) -0.010(4)
C12B 0.080(6) 0.156(9) 0.157(9) -0.071(7) 0.018(5) 0.042(6)
C13 0.075(3) 0.0449(18) 0.098(3) -0.0160(17) 0.032(2) 0.0092(17)
C14 0.082(3) 0.0449(17) 0.067(2) -0.0039(14) 0.0414(19) 0.0081(16)

loop_
_atom_type_symbol
_atom_type_description
_atom_type_scat_dispersion_real
_atom_type_scat_dispersion_imag
_atom_type_scat_source
C C 0.0033 0.0016 'International Tables Vol C Tables 4.2.6.8 and 6.1.1.4'
H H 0.0000 0.0000 'International Tables Vol C Tables 4.2.6.8 and 6.1.1.4'
N N 0.0061 0.0033 'International Tables Vol C Tables 4.2.6.8 and 6.1.1.4'
O O 0.0106 0.0060 'International Tables Vol C Tables 4.2.6.8 and 6.1.1.4'

loop_
_geom_angle_atom_site_label_1
_geom_angle_atom_site_label_2
_geom_angle_atom_site_label_3
_geom_angle
O1 C1 N1 122.6(2)
O1 C1 C2 118.6(2)
N1 C1 C2 118.7(2)
C5 C2 C3 107.1(2)
C5 C2 C6 109.6(2)
C3 C2 C6 111.2(2)
C5 C2 C1 107.1(2)
C3 C2 C1 108.0(2)
C6 C2 C1 113.6(2)
N4 C3 C2 114.6(2)
O2 C7 O3 122.8(3)
O2 C7 C8 118.1(3)
O3 C7 C8 119.1(3)
C9B C8 C9A 31.8(4)
C9B C8 C13 124.6(4)
C9A C8 C13 131.7(4)
C9B C8 C7 112.3(3)
C9A C8 C7 114.7(4)
C13 C8 C7 113.5(3)
C8 C9A C10A 121.6(7)
C11A C10A C9A 112.8(8)
C10A C11A C12A 112.1(7)
C8 C9B C10B 126.0(7)
C11B C10B C9B 139.9(8)
C10B C11B C12B 128.7(8)
C8 C13 C14 119.3(3)

loop_
_geom_bond_atom_site_label_1
_geom_bond_atom_site_label_2
_geom_bond_distance
O1 C1 1.241(3)
O2 C7 1.249(3)
O3 C7 1.256(3)
N1 C1 1.324(3)
N4 C3 1.479(3)
C1 C2 1.537(3)
C2 C5 1.532(4)
C2 C3 1.533(4)
C2 C6 1.534(3)
C7 C8 1.517(4)
C8 C9B 1.404(7)
C8 C9A 1.423(9)
C8 C13 1.458(4)
C9A C10A 1.475(11)
C10A C11A 1.449(13)
C11A C12A 1.581(14)
C9B C10B 1.477(10)
C10B C11B 1.260(9)
C11B C12B 1.437(10)
C13 C14 1.489(4)
